data_1542347
loop_
_publ_author_name
'Yuan, Kang'
'Suzuki, Naoya'
'Mellerup, Soren K.'
'Wang, Xiang'
'Yamaguchi, Shigehiro'
'Wang, Suning'

_publ_section_title
;
 Pyridyl Directed Catalyst-Free trans-Hydroboration of Internal Alkynes.
;
_journal_issue 4
_journal_name_full 'Organic letters'
_journal_page_first 720
_journal_page_last 723
_journal_paper_doi 10.1021/acs.orglett.5b03698
_journal_volume 18
_journal_year 2016
_chemical_formula_sum 'C22 H23 B F3 N'
_chemical_formula_weight 369.22
_chemical_name_systematic
; 
 ? 
;
_space_group_IT_number 2
_symmetry_cell_setting triclinic
_symmetry_space_group_name_Hall '-P 1'
_symmetry_space_group_name_H-M 'P -1'
_atom_sites_solution_hydrogens geom
_atom_sites_solution_primary direct
_atom_sites_solution_secondary difmap
_audit_creation_method SHELXL-97
_cell_angle_alpha 75.660(2)
_cell_angle_beta 74.772(2)
_cell_angle_gamma 86.297(2)
_cell_formula_units_Z 4
_cell_length_a 10.2818(3)
_cell_length_b 13.6050(4)
_cell_length_c 14.1948(4)
_cell_measurement_reflns_used 4229
_cell_measurement_temperature 180(2)
_cell_measurement_theta_max 22.49
_cell_measurement_theta_min 2.42
_cell_volume 1856.21(10)
_computing_cell_refinement 'Bruker SAINT'
_computing_data_collection 'Bruker APEX2'
_computing_data_reduction 'Bruker SAINT'
_computing_molecular_graphics 'Bruker SHELXTL'
_computing_publication_material 'Bruker SHELXTL'
_computing_structure_refinement 'SHELXL-97 (Sheldrick, 1997)'
_computing_structure_solution 'SHELXS-97 (Sheldrick, 1990)'
_diffrn_ambient_temperature 180(2)
_diffrn_measured_fraction_theta_full 0.996
_diffrn_measured_fraction_theta_max 0.996
_diffrn_measurement_device_type 'Bruker APEX-II CCD'
_diffrn_measurement_method '\f and \w scans'
_diffrn_radiation_monochromator graphite
_diffrn_radiation_source 'fine-focus sealed tube'
_diffrn_radiation_type MoK\a
_diffrn_radiation_wavelength 0.71073
_diffrn_reflns_av_R_equivalents 0.0565
_diffrn_reflns_av_sigmaI/netI 0.0545
_diffrn_reflns_limit_h_max 13
_diffrn_reflns_limit_h_min -13
_diffrn_reflns_limit_k_max 17
_diffrn_reflns_limit_k_min -17
_diffrn_reflns_limit_l_max 17
_diffrn_reflns_limit_l_min -18
_diffrn_reflns_number 31500
_diffrn_reflns_theta_full 27.18
_diffrn_reflns_theta_max 27.18
_diffrn_reflns_theta_min 1.53
_diffrn_standards_number 0
_exptl_absorpt_coefficient_mu 0.097
_exptl_absorpt_correction_T_max 0.9809
_exptl_absorpt_correction_T_min 0.9763
_exptl_absorpt_correction_type multi-scan
_exptl_crystal_colour colourless
_exptl_crystal_density_diffrn 1.321
_exptl_crystal_density_method 'not measured'
_exptl_crystal_description block
_exptl_crystal_F_000 776
_exptl_crystal_size_max 0.25
_exptl_crystal_size_mid 0.20
_exptl_crystal_size_min 0.20
_refine_diff_density_max 0.604
_refine_diff_density_min -0.410
_refine_diff_density_rms 0.044
_refine_ls_extinction_method none
_refine_ls_goodness_of_fit_ref 1.044
_refine_ls_hydrogen_treatment constr
_refine_ls_matrix_type full
_refine_ls_number_parameters 515
_refine_ls_number_reflns 8238
_refine_ls_number_restraints 0
_refine_ls_restrained_S_all 1.044
_refine_ls_R_factor_all 0.1022
_refine_ls_R_factor_gt 0.0554
_refine_ls_shift/su_max 0.000
_refine_ls_shift/su_mean 0.000
_refine_ls_structure_factor_coef Fsqd
_refine_ls_weighting_details 'calc w=1/[\s^2^(Fo^2^)+(0.0502P)^2^+0.5590P] where P=(Fo^2^+2Fc^2^)/3'
_refine_ls_weighting_scheme calc
_refine_ls_wR_factor_gt 0.1200
_refine_ls_wR_factor_ref 0.1419
_reflns_number_gt 4976
_reflns_number_total 8238
_reflns_threshold_expression >2sigma(I)
_cod_data_source_file ol5b03698_si_002.cif
_cod_data_source_block ns01
_cod_depositor_comments
;
The following automatic conversions were performed:

'_symmetry_cell_setting' value 'Triclinic' changed to 'triclinic'
according to
/usr/data/users/saulius/crontab/automatic-downloads/rss-feeds/ACS/lib/dictionaries/cif_core.dic
dictionary named 'cif_core.dic' version 2.4.2 from 2011-04-26.

Automatic conversion script
Id: cif_fix_values 4268 2015-11-12 08:31:59Z antanas 

 Adding full bibliography for 1542347--1542351.cif.

2019-08-07
Z value and formula fixed to values more according to usual
chemical conventions.                 miguel
;
_cod_original_formula_sum 'C44 H46 B2 F6 N2'
_cod_original_formula_weight 738.45
_cod_original_formula_units_Z 2
_cod_original_cell_volume 1856.21(9)
_cod_original_sg_symbol_H-M P-1
_cod_database_code 1542347

loop_
_symmetry_equiv_pos_as_xyz
'x, y, z'
'-x, -y, -z'

loop_
_atom_site_label
_atom_site_type_symbol
_atom_site_fract_x
_atom_site_fract_y
_atom_site_fract_z
_atom_site_U_iso_or_equiv
_atom_site_adp_type
_atom_site_occupancy
_atom_site_symmetry_multiplicity
_atom_site_calc_flag
_atom_site_refinement_flags
_atom_site_disorder_assembly
_atom_site_disorder_group
C1 C 0.25655(19) 1.03779(16) 0.58194(15) 0.0318(5) Uani 1 1 d . . .
C2 C 0.2915(2) 1.11574(16) 0.50117(16) 0.0348(5) Uani 1 1 d . . .
H2A H 0.3119 1.1818 0.5044 0.042 Uiso 1 1 calc R . .
C3 C 0.07643(19) 0.89037(15) 0.59501(15) 0.0311(5) Uani 1 1 d . . .
H3A H 0.0116 0.9472 0.5827 0.037 Uiso 1 1 calc R . .
C4 C 0.0530(2) 0.84985(16) 0.70918(16) 0.0381(5) Uani 1 1 d . . .
H4A H 0.0552 0.9077 0.7395 0.046 Uiso 1 1 calc R . .
H4B H -0.0383 0.8197 0.7367 0.046 Uiso 1 1 calc R . .
C5 C 0.1553(2) 0.77029(18) 0.74151(18) 0.0482(6) Uani 1 1 d . . .
H5A H 0.1446 0.7601 0.8147 0.058 Uiso 1 1 calc R . .
H5B H 0.1348 0.7050 0.7296 0.058 Uiso 1 1 calc R . .
C6 C 0.3018(2) 0.79846(18) 0.68658(18) 0.0456(6) Uani 1 1 d . . .
H6A H 0.3586 0.7376 0.6997 0.055 Uiso 1 1 calc R . .
H6B H 0.3310 0.8502 0.7151 0.055 Uiso 1 1 calc R . .
C7 C 0.3273(2) 0.83990(16) 0.57208(17) 0.0381(5) Uani 1 1 d . . .
H7A H 0.4227 0.8642 0.5448 0.046 Uiso 1 1 calc R . .
C8 C 0.3077(2) 0.75732(18) 0.52016(19) 0.0475(6) Uani 1 1 d . . .
H8A H 0.3584 0.6963 0.5448 0.057 Uiso 1 1 calc R . .
H8B H 0.3483 0.7816 0.4471 0.057 Uiso 1 1 calc R . .
C9 C 0.1608(2) 0.72570(17) 0.5355(2) 0.0487(6) Uani 1 1 d . . .
H9A H 0.1365 0.6709 0.5977 0.058 Uiso 1 1 calc R . .
H9B H 0.1571 0.6966 0.4789 0.058 Uiso 1 1 calc R . .
C10 C 0.0522(2) 0.80913(16) 0.54332(17) 0.0383(5) Uani 1 1 d . . .
H10A H 0.0453 0.8432 0.4746 0.046 Uiso 1 1 calc R . .
H10B H -0.0357 0.7763 0.5806 0.046 Uiso 1 1 calc R . .
C11 C 0.2489(2) 1.05398(16) 0.68291(16) 0.0348(5) Uani 1 1 d . . .
C12 C 0.3610(2) 1.03967(18) 0.72199(17) 0.0443(6) Uani 1 1 d . . .
H12A H 0.4442 1.0206 0.6828 0.053 Uiso 1 1 calc R . .
C13 C 0.3541(3) 1.05252(19) 0.81623(18) 0.0508(6) Uani 1 1 d . . .
H13A H 0.4319 1.0421 0.8417 0.061 Uiso 1 1 calc R . .
C14 C 0.2338(3) 1.08067(18) 0.87368(17) 0.0484(6) Uani 1 1 d . A .
C15 C 0.1223(3) 1.0990(2) 0.8347(2) 0.0582(7) Uani 1 1 d . . .
H15A H 0.0402 1.1209 0.8730 0.070 Uiso 1 1 calc R . .
C16 C 0.1303(2) 1.08553(19) 0.74038(18) 0.0495(6) Uani 1 1 d . . .
H16A H 0.0531 1.0981 0.7142 0.059 Uiso 1 1 calc R . .
C17 C 0.2239(4) 1.0889(2) 0.9776(2) 0.0664(9) Uani 1 1 d . . .
C18 C 0.29441(19) 1.08816(15) 0.40942(16) 0.0323(5) Uani 1 1 d . . .
C19 C 0.3270(2) 1.14786(18) 0.31172(17) 0.0431(6) Uani 1 1 d . . .
H19A H 0.3536 1.2165 0.2988 0.052 Uiso 1 1 calc R . .
C20 C 0.3205(2) 1.1067(2) 0.23362(17) 0.0487(6) Uani 1 1 d . . .
H20A H 0.3411 1.1471 0.1666 0.058 Uiso 1 1 calc R . .
C21 C 0.2841(2) 1.00694(19) 0.25358(16) 0.0443(6) Uani 1 1 d . . .
H21A H 0.2794 0.9775 0.2004 0.053 Uiso 1 1 calc R . .
C22 C 0.2544(2) 0.95015(17) 0.35085(16) 0.0381(5) Uani 1 1 d . . .
H22A H 0.2295 0.8811 0.3640 0.046 Uiso 1 1 calc R . .
C23 C 0.2471(2) 0.47250(15) 0.21663(15) 0.0319(5) Uani 1 1 d . . .
C24 C 0.1877(2) 0.40110(16) 0.19102(16) 0.0366(5) Uani 1 1 d . . .
H24A H 0.1525 0.3393 0.2366 0.044 Uiso 1 1 calc R . .
C25 C 0.4418(2) 0.61113(15) 0.08402(15) 0.0335(5) Uani 1 1 d . . .
H25A H 0.5025 0.5517 0.0761 0.040 Uiso 1 1 calc R . .
C26 C 0.4748(2) 0.65722(17) 0.16383(17) 0.0412(5) Uani 1 1 d . . .
H26A H 0.4763 0.6018 0.2237 0.049 Uiso 1 1 calc R . .
H26B H 0.5667 0.6865 0.1367 0.049 Uiso 1 1 calc R . .
C27 C 0.3777(2) 0.73951(18) 0.19752(18) 0.0458(6) Uani 1 1 d . . .
H27A H 0.3952 0.7525 0.2587 0.055 Uiso 1 1 calc R . .
H27B H 0.3960 0.8032 0.1442 0.055 Uiso 1 1 calc R . .
C28 C 0.2296(2) 0.71116(17) 0.21974(17) 0.0424(5) Uani 1 1 d . . .
H28A H 0.1735 0.7716 0.2293 0.051 Uiso 1 1 calc R . .
H28B H 0.2057 0.6584 0.2836 0.051 Uiso 1 1 calc R . .
C29 C 0.4667(2) 0.68831(17) -0.01810(16) 0.0416(5) Uani 1 1 d . . .
H29A H 0.4662 0.6518 -0.0703 0.050 Uiso 1 1 calc R . .
H29B H 0.5579 0.7175 -0.0339 0.050 Uiso 1 1 calc R . .
C30 C 0.3644(2) 0.77609(17) -0.02511(17) 0.0463(6) Uani 1 1 d . . .
H30A H 0.3645 0.8023 -0.0967 0.056 Uiso 1 1 calc R . .
H30B H 0.3968 0.8315 -0.0032 0.056 Uiso 1 1 calc R . .
C31 C 0.2171(2) 0.75178(16) 0.03624(17) 0.0427(5) Uani 1 1 d . . .
H31A H 0.1739 0.8156 0.0503 0.051 Uiso 1 1 calc R . .
H31B H 0.1690 0.7290 -0.0066 0.051 Uiso 1 1 calc R . .
C32 C 0.1952(2) 0.67147(16) 0.13655(16) 0.0357(5) Uani 1 1 d . . .
H32A H 0.0981 0.6510 0.1592 0.043 Uiso 1 1 calc R . .
C33 C 0.2557(2) 0.45153(15) 0.32228(15) 0.0315(5) Uani 1 1 d . . .
C34 C 0.1380(2) 0.43699(16) 0.40030(16) 0.0379(5) Uani 1 1 d . . .
H34A H 0.0533 0.4426 0.3844 0.045 Uiso 1 1 calc R . .
C35 C 0.1412(2) 0.41483(17) 0.49960(16) 0.0405(5) Uani 1 1 d . . .
H35A H 0.0594 0.4049 0.5511 0.049 Uiso 1 1 calc R . .
C36 C 0.2631(2) 0.40704(16) 0.52460(15) 0.0357(5) Uani 1 1 d . B .
C37 C 0.3811(2) 0.41871(17) 0.44928(16) 0.0410(5) Uani 1 1 d . . .
H37A H 0.4653 0.4124 0.4660 0.049 Uiso 1 1 calc R . .
C38 C 0.3777(2) 0.43958(16) 0.34958(16) 0.0390(5) Uani 1 1 d . . .
H38A H 0.4600 0.4459 0.2987 0.047 Uiso 1 1 calc R . .
C39 C 0.2684(3) 0.3880(2) 0.63106(18) 0.0490(6) Uani 1 1 d . . .
C40 C 0.1835(2) 0.42848(15) 0.08734(15) 0.0332(5) Uani 1 1 d . . .
C41 C 0.1325(2) 0.37290(18) 0.03561(18) 0.0432(6) Uani 1 1 d . . .
H41A H 0.0924 0.3085 0.0694 0.052 Uiso 1 1 calc R . .
C42 C 0.1399(2) 0.41117(18) -0.06463(18) 0.0453(6) Uani 1 1 d . . .
H42A H 0.1066 0.3733 -0.1012 0.054 Uiso 1 1 calc R . .
C43 C 0.1967(2) 0.50576(18) -0.11148(17) 0.0430(6) Uani 1 1 d . . .
H43A H 0.2025 0.5338 -0.1807 0.052 Uiso 1 1 calc R . .
C44 C 0.2448(2) 0.55885(17) -0.05705(16) 0.0384(5) Uani 1 1 d . . .
H44A H 0.2828 0.6241 -0.0897 0.046 Uiso 1 1 calc R . .
N1 N 0.25935(16) 0.98876(12) 0.42864(12) 0.0310(4) Uani 1 1 d . . .
N2 N 0.23976(16) 0.52153(12) 0.04098(12) 0.0308(4) Uani 1 1 d . . .
B1 B 0.2285(2) 0.93626(18) 0.54937(17) 0.0306(5) Uani 1 1 d . . .
B2 B 0.2867(2) 0.57080(17) 0.12228(17) 0.0294(5) Uani 1 1 d . . .
F1 F 0.0946(6) 1.1406(4) 1.0156(3) 0.0870(18) Uani 0.555(8) 1 d P A 1
F2 F 0.2210(12) 1.1733(5) 0.9909(6) 0.108(5) Uani 0.445(8) 1 d P A 2
F3 F 0.3065(8) 1.1436(5) 0.9876(4) 0.093(3) Uani 0.555(8) 1 d P A 1
F4 F 0.3607(5) 1.0563(8) 1.0035(4) 0.099(2) Uani 0.445(8) 1 d P A 2
F5 F 0.1984(10) 1.0058(4) 1.0424(6) 0.089(3) Uani 0.555(8) 1 d P A 1
F6 F 0.1579(13) 1.0244(9) 1.0469(7) 0.131(5) Uani 0.445(8) 1 d P A 2
F7 F 0.15467(19) 0.35853(19) 0.69656(12) 0.1115(8) Uani 1 1 d . B 1
F8 F 0.3067(2) 0.46891(14) 0.65288(12) 0.0955(6) Uani 1 1 d . B 1
F9 F 0.3563(2) 0.31785(16) 0.65506(13) 0.1032(7) Uani 1 1 d . B 1

loop_
_atom_site_aniso_label
_atom_site_aniso_U_11
_atom_site_aniso_U_22
_atom_site_aniso_U_33
_atom_site_aniso_U_23
_atom_site_aniso_U_13
_atom_site_aniso_U_12
C1 0.0241(10) 0.0378(12) 0.0333(11) -0.0087(10) -0.0069(8) -0.0003(8)
C2 0.0328(11) 0.0321(12) 0.0404(13) -0.0089(10) -0.0105(9) -0.0013(9)
C3 0.0278(10) 0.0312(11) 0.0341(12) -0.0041(9) -0.0113(9) 0.0022(8)
C4 0.0348(12) 0.0391(13) 0.0352(12) -0.0008(10) -0.0062(9) -0.0055(9)
C5 0.0514(15) 0.0455(14) 0.0414(14) 0.0075(11) -0.0174(11) -0.0021(11)
C6 0.0425(13) 0.0420(13) 0.0538(15) -0.0017(11) -0.0253(11) 0.0048(10)
C7 0.0280(11) 0.0411(13) 0.0437(13) -0.0064(10) -0.0102(9) 0.0010(9)
C8 0.0402(13) 0.0440(14) 0.0595(16) -0.0156(12) -0.0149(11) 0.0124(10)
C9 0.0515(15) 0.0376(13) 0.0625(17) -0.0177(12) -0.0187(12) 0.0011(11)
C10 0.0341(12) 0.0384(13) 0.0426(13) -0.0069(10) -0.0120(10) -0.0035(9)
C11 0.0349(12) 0.0362(12) 0.0340(12) -0.0094(10) -0.0080(9) -0.0045(9)
C12 0.0361(12) 0.0596(15) 0.0425(14) -0.0187(12) -0.0131(10) -0.0012(11)
C13 0.0592(16) 0.0572(16) 0.0434(14) -0.0142(12) -0.0225(12) -0.0070(12)
C14 0.0704(17) 0.0412(14) 0.0343(13) -0.0114(11) -0.0074(12) -0.0206(12)
C15 0.0521(16) 0.0705(19) 0.0538(17) -0.0346(14) 0.0044(13) -0.0107(13)
C16 0.0348(13) 0.0657(17) 0.0547(16) -0.0292(13) -0.0100(11) 0.0033(11)
C17 0.112(3) 0.0459(17) 0.0406(16) -0.0156(14) -0.0068(17) -0.0300(18)
C18 0.0253(10) 0.0323(11) 0.0364(12) -0.0033(9) -0.0076(9) 0.0009(8)
C19 0.0395(13) 0.0397(13) 0.0411(14) 0.0050(11) -0.0080(10) -0.0033(10)
C20 0.0465(14) 0.0615(17) 0.0301(13) 0.0015(12) -0.0079(10) -0.0005(12)
C21 0.0437(13) 0.0594(16) 0.0295(12) -0.0108(11) -0.0083(10) -0.0012(11)
C22 0.0382(12) 0.0439(13) 0.0331(12) -0.0111(10) -0.0087(9) -0.0015(10)
C23 0.0332(11) 0.0305(11) 0.0320(11) -0.0092(9) -0.0068(9) -0.0004(9)
C24 0.0454(13) 0.0303(11) 0.0326(12) -0.0042(9) -0.0090(10) -0.0064(9)
C25 0.0327(11) 0.0303(11) 0.0378(12) -0.0100(9) -0.0083(9) 0.0033(9)
C26 0.0380(12) 0.0429(13) 0.0443(14) -0.0069(11) -0.0155(10) -0.0056(10)
C27 0.0556(15) 0.0425(14) 0.0468(14) -0.0185(11) -0.0172(11) -0.0052(11)
C28 0.0489(14) 0.0391(13) 0.0426(13) -0.0198(11) -0.0091(11) 0.0042(10)
C29 0.0425(13) 0.0407(13) 0.0373(13) -0.0046(10) -0.0057(10) -0.0059(10)
C30 0.0588(16) 0.0349(13) 0.0412(14) 0.0018(10) -0.0146(12) -0.0054(11)
C31 0.0524(14) 0.0329(12) 0.0450(14) -0.0104(10) -0.0173(11) 0.0097(10)
C32 0.0315(11) 0.0374(12) 0.0405(13) -0.0156(10) -0.0077(9) 0.0028(9)
C33 0.0385(12) 0.0261(11) 0.0300(11) -0.0062(9) -0.0094(9) -0.0004(9)
C34 0.0335(12) 0.0455(13) 0.0356(12) -0.0087(10) -0.0099(9) -0.0055(10)
C35 0.0392(13) 0.0488(14) 0.0309(12) -0.0102(10) -0.0025(10) -0.0074(10)
C36 0.0435(13) 0.0349(12) 0.0293(11) -0.0077(9) -0.0103(10) 0.0002(9)
C37 0.0383(12) 0.0464(14) 0.0381(13) -0.0053(11) -0.0155(10) 0.0050(10)
C38 0.0349(12) 0.0428(13) 0.0342(12) -0.0055(10) -0.0048(9) 0.0048(10)
C39 0.0570(16) 0.0558(16) 0.0347(13) -0.0092(12) -0.0141(12) 0.0005(13)
C40 0.0369(11) 0.0297(11) 0.0354(12) -0.0122(9) -0.0095(9) 0.0005(9)
C41 0.0500(14) 0.0414(13) 0.0444(14) -0.0191(11) -0.0133(11) -0.0048(11)
C42 0.0500(14) 0.0501(15) 0.0486(15) -0.0266(12) -0.0222(11) 0.0065(11)
C43 0.0552(15) 0.0491(15) 0.0318(12) -0.0167(11) -0.0195(11) 0.0128(11)
C44 0.0458(13) 0.0385(13) 0.0324(12) -0.0088(10) -0.0138(10) 0.0058(10)
N1 0.0288(9) 0.0344(10) 0.0288(9) -0.0060(8) -0.0068(7) -0.0011(7)
N2 0.0343(9) 0.0308(9) 0.0290(9) -0.0100(7) -0.0093(7) 0.0044(7)
B1 0.0299(12) 0.0340(13) 0.0264(12) -0.0039(10) -0.0075(10) -0.0015(10)
B2 0.0333(12) 0.0308(12) 0.0267(12) -0.0100(10) -0.0089(10) -0.0011(10)
F1 0.112(4) 0.101(3) 0.059(2) -0.052(2) -0.014(2) 0.018(3)
F2 0.206(14) 0.054(3) 0.069(4) -0.039(3) -0.022(7) -0.002(7)
F3 0.109(4) 0.134(9) 0.048(2) -0.038(4) -0.005(3) -0.077(5)
F4 0.094(4) 0.164(7) 0.059(3) -0.055(4) -0.033(3) 0.024(4)
F5 0.199(8) 0.034(2) 0.041(4) -0.003(2) -0.047(4) -0.008(3)
F6 0.163(8) 0.180(12) 0.036(4) -0.026(6) 0.031(4) -0.134(8)
F7 0.0828(13) 0.207(2) 0.0309(9) -0.0008(11) -0.0058(9) -0.0432(14)
F8 0.1696(19) 0.0816(13) 0.0464(10) -0.0199(9) -0.0346(11) -0.0310(12)
F9 0.1417(18) 0.1188(16) 0.0588(11) -0.0195(11) -0.0571(11) 0.0550(14)

loop_
_atom_type_symbol
_atom_type_description
_atom_type_scat_dispersion_real
_atom_type_scat_dispersion_imag
_atom_type_scat_source
C C 0.0033 0.0016 'International Tables Vol C Tables 4.2.6.8 and 6.1.1.4'
H H 0.0000 0.0000 'International Tables Vol C Tables 4.2.6.8 and 6.1.1.4'
N N 0.0061 0.0033 'International Tables Vol C Tables 4.2.6.8 and 6.1.1.4'
B B 0.0013 0.0007 'International Tables Vol C Tables 4.2.6.8 and 6.1.1.4'
F F 0.0171 0.0103 'International Tables Vol C Tables 4.2.6.8 and 6.1.1.4'

loop_
_geom_angle_atom_site_label_1
_geom_angle_atom_site_label_2
_geom_angle_atom_site_label_3
_geom_angle
C2 C1 C11 119.01(19)
C2 C1 B1 110.85(18)
C11 C1 B1 130.14(18)
C1 C2 C18 112.37(19)
C1 C2 H2A 123.8
C18 C2 H2A 123.8
C4 C3 C10 112.36(17)
C4 C3 B1 108.45(16)
C10 C3 B1 111.65(16)
C4 C3 H3A 108.1
C10 C3 H3A 108.1
B1 C3 H3A 108.1
C5 C4 C3 114.83(18)
C5 C4 H4A 108.6
C3 C4 H4A 108.6
C5 C4 H4B 108.6
C3 C4 H4B 108.6
H4A C4 H4B 107.5
C6 C5 C4 113.97(18)
C6 C5 H5A 108.8
C4 C5 H5A 108.8
C6 C5 H5B 108.8
C4 C5 H5B 108.8
H5A C5 H5B 107.7
C5 C6 C7 114.62(17)
C5 C6 H6A 108.6
C7 C6 H6A 108.6
C5 C6 H6B 108.6
C7 C6 H6B 108.6
H6A C6 H6B 107.6
C8 C7 C6 111.57(19)
C8 C7 B1 111.31(17)
C6 C7 B1 109.13(17)
C8 C7 H7A 108.2
C6 C7 H7A 108.2
B1 C7 H7A 108.2
C7 C8 C9 116.06(18)
C7 C8 H8A 108.3
C9 C8 H8A 108.3
C7 C8 H8B 108.3
C9 C8 H8B 108.3
H8A C8 H8B 107.4
C8 C9 C10 117.12(18)
C8 C9 H9A 108.0
C10 C9 H9A 108.0
C8 C9 H9B 108.0
C10 C9 H9B 108.0
H9A C9 H9B 107.3
C3 C10 C9 115.63(17)
C3 C10 H10A 108.4
C9 C10 H10A 108.4
C3 C10 H10B 108.4
C9 C10 H10B 108.4
H10A C10 H10B 107.4
C16 C11 C12 117.9(2)
C16 C11 C1 121.06(19)
C12 C11 C1 121.02(19)
C13 C12 C11 121.4(2)
C13 C12 H12A 119.3
C11 C12 H12A 119.3
C12 C13 C14 119.8(2)
C12 C13 H13A 120.1
C14 C13 H13A 120.1
C13 C14 C15 119.8(2)
C13 C14 C17 119.9(3)
C15 C14 C17 120.3(3)
C16 C15 C14 119.9(2)
C16 C15 H15A 120.0
C14 C15 H15A 120.0
C15 C16 C11 121.2(2)
C15 C16 H16A 119.4
C11 C16 H16A 119.4
F2 C17 F3 45.4(4)
F2 C17 F6 116.2(7)
F3 C17 F6 123.5(6)
F2 C17 F5 128.4(5)
F3 C17 F5 116.3(6)
F6 C17 F5 21.8(9)
F2 C17 C14 116.9(4)
F3 C17 C14 116.5(3)
F6 C17 C14 117.6(6)
F5 C17 C14 113.6(4)
F2 C17 F1 57.7(5)
F3 C17 F1 101.3(4)
F6 C17 F1 75.0(7)
F5 C17 F1 96.5(5)
C14 C17 F1 109.4(3)
F2 C17 F4 96.9(5)
F3 C17 F4 52.9(4)
F6 C17 F4 94.6(7)
F5 C17 F4 75.7(5)
C14 C17 F4 108.9(3)
F1 C17 F4 140.8(3)
N1 C18 C19 120.83(19)
N1 C18 C2 110.44(18)
C19 C18 C2 128.7(2)
C20 C19 C18 119.5(2)
C20 C19 H19A 120.3
C18 C19 H19A 120.3
C21 C20 C19 119.4(2)
C21 C20 H20A 120.3
C19 C20 H20A 120.3
C22 C21 C20 119.4(2)
C22 C21 H21A 120.3
C20 C21 H21A 120.3
N1 C22 C21 122.4(2)
N1 C22 H22A 118.8
C21 C22 H22A 118.8
C24 C23 C33 116.81(18)
C24 C23 B2 110.34(17)
C33 C23 B2 132.70(17)
C23 C24 C40 112.73(19)
C23 C24 H24A 123.6
C40 C24 H24A 123.6
C29 C25 C26 110.98(17)
C29 C25 B2 111.33(17)
C26 C25 B2 109.64(16)
C29 C25 H25A 108.3
C26 C25 H25A 108.3
B2 C25 H25A 108.3
C27 C26 C25 115.67(18)
C27 C26 H26A 108.4
C25 C26 H26A 108.4
C27 C26 H26B 108.4
C25 C26 H26B 108.4
H26A C26 H26B 107.4
C28 C27 C26 113.20(17)
C28 C27 H27A 108.9
C26 C27 H27A 108.9
C28 C27 H27B 108.9
C26 C27 H27B 108.9
H27A C27 H27B 107.8
C27 C28 C32 113.84(17)
C27 C28 H28A 108.8
C32 C28 H28A 108.8
C27 C28 H28B 108.8
C32 C28 H28B 108.8
H28A C28 H28B 107.7
C25 C29 C30 115.42(18)
C25 C29 H29A 108.4
C30 C29 H29A 108.4
C25 C29 H29B 108.4
C30 C29 H29B 108.4
H29A C29 H29B 107.5
C29 C30 C31 117.00(18)
C29 C30 H30A 108.0
C31 C30 H30A 108.0
C29 C30 H30B 108.0
C31 C30 H30B 108.0
H30A C30 H30B 107.3
C32 C31 C30 117.10(18)
C32 C31 H31A 108.0
C30 C31 H31A 108.0
C32 C31 H31B 108.0
C30 C31 H31B 108.0
H31A C31 H31B 107.3
C31 C32 C28 112.67(18)
C31 C32 B2 110.62(17)
C28 C32 B2 108.51(16)
C31 C32 H32A 108.3
C28 C32 H32A 108.3
B2 C32 H32A 108.3
C34 C33 C38 116.90(19)
C34 C33 C23 119.86(18)
C38 C33 C23 123.14(18)
C35 C34 C33 121.9(2)
C35 C34 H34A 119.0
C33 C34 H34A 119.0
C34 C35 C36 120.1(2)
C34 C35 H35A 119.9
C36 C35 H35A 119.9
C37 C36 C35 119.3(2)
C37 C36 C39 119.8(2)
C35 C36 C39 120.9(2)
C36 C37 C38 120.5(2)
C36 C37 H37A 119.8
C38 C37 H37A 119.8
C37 C38 C33 121.2(2)
C37 C38 H38A 119.4
C33 C38 H38A 119.4
F7 C39 F9 105.1(2)
F7 C39 F8 106.3(2)
F9 C39 F8 104.0(2)
F7 C39 C36 114.5(2)
F9 C39 C36 113.5(2)
F8 C39 C36 112.6(2)
N2 C40 C41 121.2(2)
N2 C40 C24 110.54(17)
C41 C40 C24 128.2(2)
C42 C41 C40 119.8(2)
C42 C41 H41A 120.1
C40 C41 H41A 120.1
C41 C42 C43 118.9(2)
C41 C42 H42A 120.5
C43 C42 H42A 120.5
C44 C43 C42 119.4(2)
C44 C43 H43A 120.3
C42 C43 H43A 120.3
N2 C44 C43 122.2(2)
N2 C44 H44A 118.9
C43 C44 H44A 118.9
C22 N1 C18 118.55(18)
C22 N1 B1 130.89(17)
C18 N1 B1 110.56(16)
C44 N2 C40 118.41(17)
C44 N2 B2 131.33(17)
C40 N2 B2 110.22(16)
C1 B1 C3 115.92(17)
C1 B1 C7 116.83(17)
C3 B1 C7 105.10(17)
C1 B1 N1 95.78(15)
C3 B1 N1 112.04(15)
C7 B1 N1 111.18(16)
C23 B2 C25 118.97(17)
C23 B2 C32 114.38(17)
C25 B2 C32 105.00(16)
C23 B2 N2 95.97(14)
C25 B2 N2 113.61(16)
C32 B2 N2 108.68(15)

loop_
_geom_bond_atom_site_label_1
_geom_bond_atom_site_label_2
_geom_bond_distance
C1 C2 1.341(3)
C1 C11 1.484(3)
C1 B1 1.626(3)
C2 C18 1.435(3)
C2 H2A 0.9500
C3 C4 1.535(3)
C3 C10 1.535(3)
C3 B1 1.627(3)
C3 H3A 1.0000
C4 C5 1.533(3)
C4 H4A 0.9900
C4 H4B 0.9900
C5 C6 1.528(3)
C5 H5A 0.9900
C5 H5B 0.9900
C6 C7 1.539(3)
C6 H6A 0.9900
C6 H6B 0.9900
C7 C8 1.538(3)
C7 B1 1.627(3)
C7 H7A 1.0000
C8 C9 1.542(3)
C8 H8A 0.9900
C8 H8B 0.9900
C9 C10 1.543(3)
C9 H9A 0.9900
C9 H9B 0.9900
C10 H10A 0.9900
C10 H10B 0.9900
C11 C16 1.386(3)
C11 C12 1.388(3)
C12 C13 1.375(3)
C12 H12A 0.9500
C13 C14 1.381(3)
C13 H13A 0.9500
C14 C15 1.382(4)
C14 C17 1.483(3)
C15 C16 1.377(3)
C15 H15A 0.9500
C16 H16A 0.9500
C17 F2 1.206(6)
C17 F3 1.222(5)
C17 F6 1.224(9)
C17 F5 1.261(6)
C17 F1 1.498(5)
C17 F4 1.555(6)
C18 N1 1.364(3)
C18 C19 1.389(3)
C19 C20 1.378(3)
C19 H19A 0.9500
C20 C21 1.372(3)
C20 H20A 0.9500
C21 C22 1.370(3)
C21 H21A 0.9500
C22 N1 1.348(2)
C22 H22A 0.9500
C23 C24 1.347(3)
C23 C33 1.481(3)
C23 B2 1.626(3)
C24 C40 1.438(3)
C24 H24A 0.9500
C25 C29 1.535(3)
C25 C26 1.541(3)
C25 B2 1.628(3)
C25 H25A 1.0000
C26 C27 1.532(3)
C26 H26A 0.9900
C26 H26B 0.9900
C27 C28 1.527(3)
C27 H27A 0.9900
C27 H27B 0.9900
C28 C32 1.540(3)
C28 H28A 0.9900
C28 H28B 0.9900
C29 C30 1.542(3)
C29 H29A 0.9900
C29 H29B 0.9900
C30 C31 1.547(3)
C30 H30A 0.9900
C30 H30B 0.9900
C31 C32 1.538(3)
C31 H31A 0.9900
C31 H31B 0.9900
C32 B2 1.635(3)
C32 H32A 1.0000
C33 C34 1.395(3)
C33 C38 1.396(3)
C34 C35 1.375(3)
C34 H34A 0.9500
C35 C36 1.380(3)
C35 H35A 0.9500
C36 C37 1.378(3)
C36 C39 1.484(3)
C37 C38 1.382(3)
C37 H37A 0.9500
C38 H38A 0.9500
C39 F7 1.303(3)
C39 F9 1.316(3)
C39 F8 1.323(3)
C40 N2 1.361(3)
C40 C41 1.384(3)
C41 C42 1.372(3)
C41 H41A 0.9500
C42 C43 1.381(3)
C42 H42A 0.9500
C43 C44 1.373(3)
C43 H43A 0.9500
C44 N2 1.346(3)
C44 H44A 0.9500
N1 B1 1.639(3)
N2 B2 1.653(3)

loop_
_geom_torsion_atom_site_label_1
_geom_torsion_atom_site_label_2
_geom_torsion_atom_site_label_3
_geom_torsion_atom_site_label_4
_geom_torsion
C11 C1 C2 C18 179.98(17)
B1 C1 C2 C18 0.0(2)
C10 C3 C4 C5 67.6(2)
B1 C3 C4 C5 -56.3(2)
C3 C4 C5 C6 46.2(3)
C4 C5 C6 C7 -45.3(3)
C5 C6 C7 C8 -68.2(2)
C5 C6 C7 B1 55.2(2)
C6 C7 C8 C9 73.1(2)
B1 C7 C8 C9 -49.0(3)
C7 C8 C9 C10 34.3(3)
C4 C3 C10 C9 -72.7(2)
B1 C3 C10 C9 49.4(2)
C8 C9 C10 C3 -34.3(3)
C2 C1 C11 C16 89.6(3)
B1 C1 C11 C16 -90.4(3)
C2 C1 C11 C12 -89.3(3)
B1 C1 C11 C12 90.7(3)
C16 C11 C12 C13 2.4(4)
C1 C11 C12 C13 -178.7(2)
C11 C12 C13 C14 -0.3(4)
C12 C13 C14 C15 -2.1(4)
C12 C13 C14 C17 176.5(2)
C13 C14 C15 C16 2.4(4)
C17 C14 C15 C16 -176.3(2)
C14 C15 C16 C11 -0.2(4)
C12 C11 C16 C15 -2.2(4)
C1 C11 C16 C15 178.9(2)
C13 C14 C17 F2 105.5(7)
C15 C14 C17 F2 -75.9(8)
C13 C14 C17 F3 54.3(6)
C15 C14 C17 F3 -127.1(6)
C13 C14 C17 F6 -108.9(9)
C15 C14 C17 F6 69.7(9)
C13 C14 C17 F5 -85.1(6)
C15 C14 C17 F5 93.5(6)
C13 C14 C17 F1 168.4(4)
C15 C14 C17 F1 -13.0(4)
C13 C14 C17 F4 -2.9(5)
C15 C14 C17 F4 175.7(4)
C1 C2 C18 N1 0.5(2)
C1 C2 C18 C19 -179.3(2)
N1 C18 C19 C20 1.6(3)
C2 C18 C19 C20 -178.5(2)
C18 C19 C20 C21 -1.1(3)
C19 C20 C21 C22 0.2(3)
C20 C21 C22 N1 0.2(3)
C33 C23 C24 C40 179.68(17)
B2 C23 C24 C40 3.5(2)
C29 C25 C26 C27 70.0(2)
B2 C25 C26 C27 -53.4(2)
C25 C26 C27 C28 45.8(3)
C26 C27 C28 C32 -48.7(3)
C26 C25 C29 C30 -71.8(2)
B2 C25 C29 C30 50.6(2)
C25 C29 C30 C31 -33.7(3)
C29 C30 C31 C32 32.7(3)
C30 C31 C32 C28 74.2(2)
C30 C31 C32 B2 -47.5(2)
C27 C28 C32 C31 -63.6(2)
C27 C28 C32 B2 59.3(2)
C24 C23 C33 C34 -60.2(3)
B2 C23 C33 C34 114.8(2)
C24 C23 C33 C38 116.0(2)
B2 C23 C33 C38 -68.9(3)
C38 C33 C34 C35 1.8(3)
C23 C33 C34 C35 178.34(19)
C33 C34 C35 C36 0.4(3)
C34 C35 C36 C37 -1.9(3)
C34 C35 C36 C39 177.1(2)
C35 C36 C37 C38 1.0(3)
C39 C36 C37 C38 -178.0(2)
C36 C37 C38 C33 1.4(3)
C34 C33 C38 C37 -2.8(3)
C23 C33 C38 C37 -179.1(2)
C37 C36 C39 F7 -167.1(2)
C35 C36 C39 F7 13.9(3)
C37 C36 C39 F9 -46.5(3)
C35 C36 C39 F9 134.5(2)
C37 C36 C39 F8 71.3(3)
C35 C36 C39 F8 -107.7(3)
C23 C24 C40 N2 -0.8(3)
C23 C24 C40 C41 178.8(2)
N2 C40 C41 C42 0.9(3)
C24 C40 C41 C42 -178.7(2)
C40 C41 C42 C43 -1.0(3)
C41 C42 C43 C44 0.3(3)
C42 C43 C44 N2 0.6(3)
C21 C22 N1 C18 0.4(3)
C21 C22 N1 B1 179.89(19)
C19 C18 N1 C22 -1.3(3)
C2 C18 N1 C22 178.86(17)
C19 C18 N1 B1 179.11(18)
C2 C18 N1 B1 -0.7(2)
C43 C44 N2 C40 -0.8(3)
C43 C44 N2 B2 -178.35(19)
C41 C40 N2 C44 0.1(3)
C24 C40 N2 C44 179.67(18)
C41 C40 N2 B2 178.10(18)
C24 C40 N2 B2 -2.3(2)
C2 C1 B1 C3 -118.29(19)
C11 C1 B1 C3 61.7(3)
C2 C1 B1 C7 116.9(2)
C11 C1 B1 C7 -63.1(3)
C2 C1 B1 N1 -0.3(2)
C11 C1 B1 N1 179.63(19)
C4 C3 B1 C1 -67.5(2)
C10 C3 B1 C1 168.22(17)
C4 C3 B1 C7 63.2(2)
C10 C3 B1 C7 -61.2(2)
C4 C3 B1 N1 -175.97(16)
C10 C3 B1 N1 59.7(2)
C8 C7 B1 C1 -169.19(18)
C6 C7 B1 C1 67.2(2)
C8 C7 B1 C3 60.7(2)
C6 C7 B1 C3 -62.8(2)
C8 C7 B1 N1 -60.7(2)
C6 C7 B1 N1 175.72(16)
C22 N1 B1 C1 -178.89(19)
C18 N1 B1 C1 0.64(18)
C22 N1 B1 C3 -57.9(3)
C18 N1 B1 C3 121.64(18)
C22 N1 B1 C7 59.4(3)
C18 N1 B1 C7 -121.08(18)
C24 C23 B2 C25 -125.5(2)
C33 C23 B2 C25 59.2(3)
C24 C23 B2 C32 109.4(2)
C33 C23 B2 C32 -65.9(3)
C24 C23 B2 N2 -4.3(2)
C33 C23 B2 N2 -179.6(2)
C29 C25 B2 C23 167.62(17)
C26 C25 B2 C23 -69.2(2)
C29 C25 B2 C32 -62.8(2)
C26 C25 B2 C32 60.4(2)
C29 C25 B2 N2 55.8(2)
C26 C25 B2 N2 178.98(16)
C31 C32 B2 C23 -167.19(17)
C28 C32 B2 C23 68.7(2)
C31 C32 B2 C25 60.6(2)
C28 C32 B2 C25 -63.5(2)
C31 C32 B2 N2 -61.3(2)
C28 C32 B2 N2 174.62(16)
C44 N2 B2 C23 -178.48(19)
C40 N2 B2 C23 3.84(19)
C44 N2 B2 C25 -53.2(3)
C40 N2 B2 C25 129.10(18)
C44 N2 B2 C32 63.3(3)
C40 N2 B2 C32 -114.42(18)
